data_4077642
loop_
_publ_author_name
'Djukic, Jean-Pierre'
'Maisse-Fran\,cois, Aline'
'Pfeffer, Michel'
'D\"otz, Karl Heinz'
'De Cian, Andr\'e'
'Fischer, Jean'

_publ_section_title
;
 Organometallic Helices:&#x00A0; The Mechanism of Formation of
 &#x201C;Metallospiralenes&#x201D;
;
_journal_issue 25
_journal_name_full Organometallics
_journal_page_first 5484
_journal_paper_doi 10.1021/om0006920
_journal_volume 19
_journal_year 2000
_chemical_formula_moiety 'C26 H22 Cr Mn N O8'
_chemical_formula_sum 'C26 H22 Cr Mn N O8'
_chemical_formula_weight 583.40
_chemical_name_systematic ' ?'
_space_group_IT_number 14
_symmetry_cell_setting monoclinic
_symmetry_space_group_name_Hall '-P 2ybc'
_symmetry_space_group_name_H-M 'P 1 21/c 1'
_cell_angle_alpha 90
_cell_angle_beta 114.618(4)
_cell_angle_gamma 90
_cell_formula_units_Z 8
_cell_length_a 20.2330(7)
_cell_length_b 16.5760(3)
_cell_length_c 16.9120(5)
_cell_measurement_temperature 294
_cell_volume 5156.4(3)
_computing_publication_material CIFGEN_IN_OpenMoleN_(_1997)
_computing_structure_refinement LSFM_OpenMoleN_(_1997)
_computing_structure_solution Direct_methods_(SIR,_Burla_et_al.,_1989)
_diffrn_ambient_temperature 294
_diffrn_measurement_details
;
 81 frames,150 sec/frame, delta phi = 2.2 deg. Each frame measured 2 times.
Detector to crystal distance 29 mm.
;
_diffrn_measurement_device_type KappaCCD
_diffrn_measurement_method '\p scans'
_diffrn_radiation_monochromator graphite
_diffrn_radiation_type Mo-K\a
_diffrn_radiation_wavelength 0.71073
_diffrn_reflns_av_R_equivalents 0.040
_diffrn_reflns_av_sigmaI/netI 0.333
_diffrn_reflns_limit_h_max 23
_diffrn_reflns_limit_h_min 0
_diffrn_reflns_limit_k_max 21
_diffrn_reflns_limit_k_min 0
_diffrn_reflns_limit_l_max 26
_diffrn_reflns_limit_l_min -28
_diffrn_reflns_number 34497
_diffrn_reflns_theta_max 30.52
_diffrn_reflns_theta_min 2.5
_diffrn_source xray_tube
_diffrn_standards_decay_% 0
_exptl_absorpt_coefficient_mu 0.961
_exptl_absorpt_correction_type none
_exptl_crystal_colour red
_exptl_crystal_density_diffrn 1.50
_exptl_crystal_density_method none
_exptl_crystal_description prism
_exptl_crystal_F_000 2384
_exptl_crystal_size_max 0.20
_exptl_crystal_size_mid 0.20
_exptl_crystal_size_min 0.08
_refine_diff_density_max 0.307
_refine_diff_density_min -0.090
_refine_ls_extinction_method none
_refine_ls_goodness_of_fit_all 1.705
_refine_ls_goodness_of_fit_ref 1.108
_refine_ls_hydrogen_treatment noref
_refine_ls_matrix_type full
_refine_ls_number_constraints 0
_refine_ls_number_parameters 667
_refine_ls_number_reflns 7921
_refine_ls_number_restraints 0
_refine_ls_R_factor_all 0.094
_refine_ls_R_factor_gt 0.040
_refine_ls_shift/esd_mean 0.001
_refine_ls_shift/su_max 0.014
_refine_ls_structure_factor_coef F
_refine_ls_weighting_details 'w = 4Fo^2^/(\s^2^(Fo^2^) + 0.0064 Fo^4^)'
_refine_ls_weighting_scheme calc
_refine_ls_wR_factor_all 0.092
_refine_ls_wR_factor_ref 0.059
_reflns_number_gt 7921
_reflns_number_total 14894
_reflns_threshold_expression >3.0\s(I)
_cod_data_source_file om0006920.cif
_cod_data_source_block st18
_cod_depositor_comments
;
The following automatic conversions were performed:

'_refine_ls_weighting_scheme' value '4Fo^2^/(\s^2^(Fo^2^) + 0.0064
Fo^4^)' was changed to 'calc'. New tag '_refine_ls_weighting_details'
was created. The value of the new tag was set to 'w =
4Fo^2^/(\s^2^(Fo^2^) + 0.0064 Fo^4^)'.

Automatic conversion script
Id: cif_fix_values 3143 2015-03-26 13:38:13Z robertas 
;
_cod_original_cell_volume 5156.4(6)
_cod_database_code 4077642

loop_
_symmetry_equiv_pos_as_xyz
x,y,z
-x,1/2+y,1/2-z
-x,-y,-z
+x,1/2-y,1/2+z

loop_
_atom_site_label
_atom_site_fract_x
_atom_site_fract_y
_atom_site_fract_z
_atom_site_U_iso_or_equiv
_atom_site_adp_type
_atom_site_calc_flag
_atom_site_calc_attached_atom
_atom_site_type_symbol
CR1 0.53347(2) -0.07453(3) -0.33754(3) 0.0398(2) Uani ? ? Cr
MN1 0.65337(2) -0.20638(2) -0.25112(2) 0.0393(2) Uani ? ? Mn
C1 0.4435(2) -0.0440(2) -0.4203(2) 0.054(2) Uani ? ? C
O1 0.3869(1) -0.0257(2) -0.4705(2) 0.072(2) Uani ? ? O
C2 0.4839(2) -0.1678(2) -0.3336(2) 0.053(2) Uani ? ? C
O2 0.4483(1) -0.2235(1) -0.3386(2) 0.078(1) Uani ? ? O
C3 0.5479(2) -0.1157(2) -0.4314(2) 0.052(1) Uani ? ? C
O3 0.5526(1) -0.1385(2) -0.4926(1) 0.075(1) Uani ? ? O
C4 0.5253(1) 0.0111(2) -0.2402(2) 0.049(1) Uani ? ? C
C5 0.5405(2) 0.0543(2) -0.3022(2) 0.049(1) Uani ? ? C
C6 0.6009(1) 0.0360(2) -0.3191(2) 0.043(1) Uani ? ? C
C7 0.6464(1) -0.0281(1) -0.2742(2) 0.037(1) Uani ? ? C
C8 0.6382(1) -0.0692(1) -0.2032(2) 0.036(1) Uani ? ? C
C9 0.5714(1) -0.0524(2) -0.1963(2) 0.042(1) Uani ? ? C
C10 0.4608(2) 0.0313(2) -0.2209(2) 0.072(2) Uani ? ? C
C11 0.7000(1) -0.0608(2) -0.3038(2) 0.037(1) Uani ? ? C
N1 0.7129(1) -0.1365(1) -0.3007(1) 0.042(1) Uani ? ? N
C12 0.7677(1) -0.1487(2) -0.3377(2) 0.056(1) Uani ? ? C
C13 0.7710(2) -0.0651(2) -0.3728(2) 0.079(2) Uani ? ? C
O4 0.7319(1) -0.0119(1) -0.3396(1) 0.0520(9) Uani ? ? O
C14 0.7418(2) -0.2114(3) -0.4081(3) 0.146(2) Uani ? ? C
C15 0.8405(2) -0.1711(3) -0.2645(3) 0.097(2) Uani ? ? C
C16 0.6915(1) -0.1250(1) -0.1436(1) 0.036(1) Uani ? ? C
O5 0.67046(9) -0.1522(1) -0.0774(1) 0.0418(8) Uani ? ? O
C17 0.6833(2) -0.0957(2) -0.0091(2) 0.055(1) Uani ? ? C
C18 0.7714(1) -0.1046(2) -0.1060(2) 0.039(1) Uani ? ? C
C19 0.7994(2) -0.0303(2) -0.1141(2) 0.045(1) Uani ? ? C
C20 0.8738(2) -0.0157(2) -0.0757(2) 0.058(2) Uani ? ? C
C21 0.9209(2) -0.0744(2) -0.0275(2) 0.064(2) Uani ? ? C
C22 0.8942(2) -0.1478(2) -0.0154(2) 0.059(2) Uani ? ? C
C23 0.8211(2) -0.1626(2) -0.0541(2) 0.052(1) Uani ? ? C
C24 0.6027(2) -0.2568(2) -0.2002(2) 0.047(1) Uani ? ? C
O6 0.5737(1) -0.2919(1) -0.1659(1) 0.073(1) Uani ? ? O
C25 0.6100(2) -0.2702(2) -0.3457(2) 0.055(1) Uani ? ? C
O7 0.5836(1) -0.3177(1) -0.3996(1) 0.077(1) Uani ? ? O
C26 0.7209(2) -0.2811(2) -0.2014(2) 0.056(2) Uani ? ? C
O8 0.7611(1) -0.3326(1) -0.1701(2) 0.084(2) Uani ? ? O
CR2 0.93798(2) 0.04417(3) 0.24624(3) 0.0387(2) Uani ? ? Cr
MN2 0.86081(2) 0.19833(2) 0.27098(2) 0.0383(2) Uani ? ? Mn
C27 0.9573(2) 0.1208(2) 0.1784(2) 0.056(1) Uani ? ? C
O9 0.9700(1) 0.1632(2) 0.1329(1) 0.086(1) Uani ? ? O
C28 1.0167(2) -0.0076(2) 0.2408(2) 0.061(2) Uani ? ? C
O10 1.0662(1) -0.0378(2) 0.2372(2) 0.094(1) Uani ? ? O
C29 1.0066(2) 0.0833(2) 0.3510(2) 0.059(2) Uani ? ? C
O11 1.0528(2) 0.1041(2) 0.4146(2) 0.088(2) Uani ? ? O
C30 0.8960(1) -0.0656(2) 0.2872(2) 0.044(1) Uani ? ? C
C31 0.8859(1) -0.0738(2) 0.1998(2) 0.047(1) Uani ? ? C
C32 0.8487(1) -0.0153(2) 0.1372(2) 0.043(1) Uani ? ? C
C33 0.8209(1) 0.0533(2) 0.1622(2) 0.037(1) Uani ? ? C
C34 0.8203(1) 0.0598(1) 0.2472(2) 0.035(1) Uani ? ? C
C35 0.8667(1) 0.0021(2) 0.3101(2) 0.040(1) Uani ? ? C
C36 0.9382(2) -0.1270(2) 0.3554(2) 0.060(2) Uani ? ? C
C37 0.7968(1) 0.1245(2) 0.1054(2) 0.041(1) Uani ? ? C
N2 0.8058(1) 0.1950(1) 0.1373(1) 0.042(1) Uani ? ? N
C38 0.7773(2) 0.2547(2) 0.0643(2) 0.056(2) Uani ? ? C
C39 0.7622(3) 0.1996(2) -0.0138(2) 0.081(2) Uani ? ? C
O12 0.7683(1) 0.1163(1) 0.0185(1) 0.055(1) Uani ? ? O
C40 0.8347(2) 0.3182(2) 0.0755(2) 0.088(2) Uani ? ? C
C41 0.7089(2) 0.2939(2) 0.0616(2) 0.079(2) Uani ? ? C
C42 0.7774(1) 0.1183(2) 0.2692(1) 0.038(1) Uani ? ? C
O13 0.7829(1) 0.1083(1) 0.3561(1) 0.0448(8) Uani ? ? O
C43 0.7373(2) 0.0464(2) 0.3653(2) 0.062(2) Uani ? ? C
C44 0.7003(1) 0.1349(2) 0.2062(2) 0.044(1) Uani ? ? C
C45 0.6626(2) 0.0889(2) 0.1327(2) 0.055(2) Uani ? ? C
C46 0.5912(2) 0.1081(3) 0.0773(2) 0.072(2) Uani ? ? C
C47 0.5554(2) 0.1704(3) 0.0966(3) 0.081(2) Uani ? ? C
C48 0.5917(2) 0.2131(2) 0.1716(3) 0.081(2) Uani ? ? C
C49 0.6622(2) 0.1962(2) 0.2254(2) 0.063(2) Uani ? ? C
C50 0.8171(2) 0.2859(2) 0.2860(2) 0.055(1) Uani ? ? C
O14 0.7910(1) 0.3429(1) 0.2988(2) 0.086(1) Uani ? ? O
C51 0.9060(2) 0.1927(2) 0.3874(2) 0.049(1) Uani ? ? C
O15 0.9359(1) 0.1947(2) 0.4615(1) 0.069(1) Uani ? ? O
C52 0.9403(2) 0.2525(2) 0.2766(2) 0.055(1) Uani ? ? C
O16 0.9928(1) 0.2878(1) 0.2887(2) 0.085(1) Uani ? ? O
H1 0.5091 0.0968 -0.3334 0.0654 Uiso calc C5 H
H2 0.6109 0.0666 -0.3604 0.0567 Uiso calc C6 H
H3 0.5578 -0.0860 -0.1600 0.0540 Uiso calc C9 H
H4 0.4596 -0.0043 -0.1774 0.0904 Uiso calc C10 H
H5 0.4649 0.0853 -0.2007 0.0904 Uiso calc C10 H
H6 0.4173 0.0255 -0.2723 0.0904 Uiso calc C10 H
H7 0.7487 -0.0655 -0.4346 0.0921 Uiso calc C13 H
H8 0.8201 -0.0480 -0.3533 0.0921 Uiso calc C13 H
H9 0.7771 -0.2184 -0.4309 0.1650 Uiso calc C14 H
H10 0.7347 -0.2611 -0.3847 0.1650 Uiso calc C14 H
H11 0.6972 -0.1945 -0.4533 0.1650 Uiso calc C14 H
H12 0.8756 -0.1790 -0.2876 0.1208 Uiso calc C15 H
H13 0.8561 -0.1289 -0.2227 0.1208 Uiso calc C15 H
H14 0.8353 -0.2195 -0.2375 0.1208 Uiso calc C15 H
H15 0.6680 -0.1181 0.0321 0.0715 Uiso calc C17 H
H16 0.7338 -0.0837 0.0185 0.0715 Uiso calc C17 H
H17 0.6569 -0.0476 -0.0325 0.0715 Uiso calc C17 H
H18 0.7672 0.0113 -0.1464 0.0597 Uiso calc C19 H
H19 0.8920 0.0353 -0.0829 0.0781 Uiso calc C20 H
H20 0.9718 -0.0646 -0.0025 0.0910 Uiso calc C21 H
H21 0.9266 -0.1880 0.0198 0.0843 Uiso calc C22 H
H22 0.8034 -0.2135 -0.0457 0.0688 Uiso calc C23 H
H23 0.9047 -0.1200 0.1830 0.0625 Uiso calc C31 H
H24 0.8424 -0.0217 0.0786 0.0580 Uiso calc C32 H
H25 0.8778 0.0107 0.3699 0.0537 Uiso calc C35 H
H26 0.9392 -0.1113 0.4099 0.0810 Uiso calc C36 H
H27 0.9156 -0.1783 0.3394 0.0810 Uiso calc C36 H
H28 0.9866 -0.1301 0.3599 0.0810 Uiso calc C36 H
H29 0.7968 0.2089 -0.0372 0.1203 Uiso calc C39 H
H30 0.7146 0.2091 -0.0574 0.1203 Uiso calc C39 H
H31 0.8161 0.3558 0.0290 0.1117 Uiso calc C40 H
H32 0.8470 0.3456 0.1291 0.1117 Uiso calc C40 H
H33 0.8768 0.2929 0.0755 0.1117 Uiso calc C40 H
H34 0.6912 0.3316 0.0151 0.1028 Uiso calc C41 H
H35 0.6731 0.2536 0.0528 0.1028 Uiso calc C41 H
H36 0.7195 0.3209 0.1150 0.1028 Uiso calc C41 H
H37 0.7440 0.0436 0.4243 0.0766 Uiso calc C43 H
H38 0.6879 0.0584 0.3294 0.0766 Uiso calc C43 H
H39 0.7498 -0.0040 0.3484 0.0766 Uiso calc C43 H
H40 0.6856 0.0439 0.1201 0.0774 Uiso calc C45 H
H41 0.5668 0.0777 0.0256 0.1112 Uiso calc C46 H
H42 0.5067 0.1835 0.0587 0.1178 Uiso calc C47 H
H43 0.5672 0.2553 0.1865 0.1057 Uiso calc C48 H
H44 0.6858 0.2269 0.2770 0.0798 Uiso calc C49 H

loop_
_atom_site_aniso_label
_atom_site_aniso_U_11
_atom_site_aniso_U_22
_atom_site_aniso_U_33
_atom_site_aniso_U_12
_atom_site_aniso_U_13
_atom_site_aniso_U_23
_atom_site_aniso_type_symbol
CR1 0.0373(2) 0.0445(2) 0.0381(2) -0.0016(2) 0.0133(1) 0.0039(2) Cr
MN1 0.0412(2) 0.0335(2) 0.0441(2) -0.0043(1) 0.0206(1) -0.0033(1) Mn
C1 0.050(2) 0.063(2) 0.051(2) -0.007(1) 0.010(1) 0.009(1) C
O1 0.048(1) 0.099(2) 0.077(2) -0.002(1) -0.003(1) 0.026(1) O
C2 0.052(2) 0.061(2) 0.047(1) -0.007(1) 0.016(1) 0.003(1) C
O2 0.071(1) 0.077(1) 0.086(1) -0.028(1) 0.026(1) 0.005(1) O
C3 0.055(2) 0.056(2) 0.046(1) -0.009(1) 0.017(1) 0.001(1) C
O3 0.108(2) 0.083(2) 0.047(1) -0.004(1) 0.0379(9) -0.006(1) O
C4 0.042(1) 0.050(1) 0.054(1) 0.005(1) 0.022(1) 0.003(1) C
C5 0.049(1) 0.041(1) 0.057(1) 0.009(1) 0.018(1) 0.010(1) C
C6 0.045(1) 0.040(1) 0.045(1) 0.000(1) 0.0173(9) 0.007(1) C
C7 0.039(1) 0.034(1) 0.038(1) -0.0025(9) 0.0159(8) 0.0003(9) C
C8 0.037(1) 0.033(1) 0.036(1) -0.0029(9) 0.0153(8) -0.0033(9) C
C9 0.042(1) 0.044(1) 0.040(1) 0.000(1) 0.0193(8) -0.000(1) C
C10 0.057(1) 0.075(2) 0.087(2) 0.022(1) 0.041(1) 0.010(2) C
C11 0.036(1) 0.043(1) 0.033(1) -0.005(1) 0.0132(8) -0.0002(9) C
N1 0.0379(9) 0.047(1) 0.0429(9) -0.0058(9) 0.0213(7) -0.0075(8) N
C12 0.053(1) 0.055(2) 0.060(1) -0.004(1) 0.0367(9) -0.009(1) C
C13 0.067(1) 0.082(2) 0.090(2) 0.006(1) 0.059(1) 0.010(2) C
O4 0.0489(9) 0.053(1) 0.0543(9) -0.0071(8) 0.0305(6) 0.0047(8) O
C14 0.140(2) 0.151(3) 0.146(2) -0.072(2) 0.116(1) -0.099(2) C
C15 0.066(2) 0.118(3) 0.117(2) 0.036(2) 0.060(1) 0.035(2) C
C16 0.037(1) 0.035(1) 0.036(1) -0.0038(9) 0.0163(8) 0.0033(9) C
O5 0.0474(9) 0.0409(9) 0.0377(8) -0.0061(7) 0.0196(6) 0.0021(7) O
C17 0.064(2) 0.063(2) 0.040(1) -0.010(1) 0.024(1) -0.002(1) C
C18 0.039(1) 0.044(1) 0.035(1) -0.003(1) 0.0141(9) 0.000(1) C
C19 0.045(1) 0.045(1) 0.045(1) -0.008(1) 0.016(1) -0.001(1) C
C20 0.048(1) 0.065(2) 0.064(2) -0.020(1) 0.019(1) -0.002(1) C
C21 0.040(1) 0.094(2) 0.069(2) -0.011(2) 0.015(1) -0.000(2) C
C22 0.046(2) 0.076(2) 0.060(2) 0.009(2) 0.010(1) 0.006(2) C
C23 0.048(1) 0.053(2) 0.054(1) 0.004(1) 0.017(1) 0.012(1) C
C24 0.054(1) 0.036(1) 0.053(1) -0.010(1) 0.022(1) -0.005(1) C
O6 0.087(1) 0.055(1) 0.080(1) -0.0250(9) 0.0487(8) -0.0020(9) O
C25 0.060(1) 0.049(1) 0.057(1) -0.010(1) 0.032(1) -0.008(1) C
O7 0.096(2) 0.071(1) 0.066(1) -0.026(1) 0.035(1) -0.030(1) O
C26 0.056(1) 0.041(1) 0.076(2) -0.000(1) 0.032(1) -0.001(1) C
O8 0.079(1) 0.057(1) 0.134(2) 0.021(1) 0.037(1) 0.018(1) O
CR2 0.0333(2) 0.0427(2) 0.0409(2) 0.0011(2) 0.0146(1) -0.0016(2) Cr
MN2 0.0446(2) 0.0373(2) 0.0337(2) -0.0026(2) 0.0175(1) -0.0008(1) Mn
C27 0.046(1) 0.060(2) 0.065(2) 0.004(1) 0.027(1) 0.002(1) C
O9 0.083(1) 0.080(1) 0.095(1) 0.004(1) 0.0586(8) 0.024(1) O
C28 0.049(1) 0.054(2) 0.085(2) -0.000(1) 0.033(1) -0.000(1) C
O10 0.063(1) 0.078(2) 0.168(2) 0.014(1) 0.071(1) 0.003(1) O
C29 0.046(2) 0.080(2) 0.056(2) -0.003(2) 0.015(1) -0.009(2) C
O11 0.060(2) 0.152(2) 0.073(2) -0.004(2) -0.002(1) -0.033(2) O
C30 0.038(1) 0.041(1) 0.053(1) 0.002(1) 0.015(1) 0.005(1) C
C31 0.041(1) 0.040(1) 0.062(1) -0.001(1) 0.021(1) -0.009(1) C
C32 0.038(1) 0.048(1) 0.044(1) 0.003(1) 0.0140(9) -0.008(1) C
C33 0.036(1) 0.044(1) 0.033(1) 0.001(1) 0.0107(9) -0.005(1) C
C34 0.034(1) 0.037(1) 0.035(1) -0.0052(9) 0.0130(8) -0.0019(9) C
C35 0.038(1) 0.046(1) 0.037(1) -0.001(1) 0.0134(9) 0.002(1) C
C36 0.059(2) 0.053(2) 0.070(2) 0.015(1) 0.021(1) 0.016(1) C
C37 0.040(1) 0.058(1) 0.030(1) 0.006(1) 0.0157(8) -0.000(1) C
N2 0.048(1) 0.046(1) 0.0336(9) 0.0073(9) 0.0197(7) 0.0077(8) N
C38 0.076(2) 0.058(2) 0.039(1) 0.017(1) 0.025(1) 0.018(1) C
C39 0.151(3) 0.077(2) 0.046(2) 0.032(2) 0.037(2) 0.020(2) C
O12 0.077(1) 0.073(1) 0.0299(9) 0.015(1) 0.0139(8) -0.0017(9) O
C40 0.104(2) 0.082(2) 0.080(2) 0.006(2) 0.047(1) 0.039(1) C
C41 0.081(2) 0.079(2) 0.077(2) 0.035(2) 0.032(2) 0.034(2) C
C42 0.042(1) 0.042(1) 0.032(1) 0.001(1) 0.0177(8) 0.0012(9) C
O13 0.0515(9) 0.0479(9) 0.0366(7) -0.0037(8) 0.0239(6) 0.0010(7) O
C43 0.061(1) 0.067(2) 0.058(1) -0.008(1) 0.033(1) 0.004(1) C
C44 0.037(1) 0.058(2) 0.041(1) 0.004(1) 0.0177(9) 0.006(1) C
C45 0.042(1) 0.084(2) 0.048(1) -0.001(1) 0.015(1) -0.004(1) C
C46 0.049(2) 0.138(3) 0.054(2) -0.011(2) 0.007(2) 0.009(2) C
C47 0.043(2) 0.133(3) 0.093(2) 0.032(2) 0.026(1) 0.042(2) C
C48 0.057(2) 0.098(2) 0.094(2) 0.034(2) 0.036(1) 0.027(2) C
C49 0.050(1) 0.072(2) 0.068(2) 0.020(1) 0.031(1) 0.008(1) C
C50 0.068(2) 0.051(2) 0.049(1) -0.001(1) 0.029(1) -0.004(1) C
O14 0.121(2) 0.055(1) 0.094(1) 0.017(1) 0.058(1) -0.012(1) O
C51 0.050(1) 0.058(2) 0.042(1) -0.006(1) 0.019(1) -0.005(1) C
O15 0.075(1) 0.114(2) 0.038(1) -0.008(1) 0.013(1) -0.008(1) O
C52 0.063(2) 0.047(1) 0.056(1) -0.011(1) 0.027(1) -0.002(1) C
O16 0.079(1) 0.074(1) 0.104(2) -0.035(1) 0.044(1) -0.009(1) O

loop_
_atom_type_symbol
_atom_type_scat_dispersion_real
_atom_type_scat_dispersion_imag
_atom_type_scat_source
C 0.002 0.002 International_Tables_Vol_IV_Table_2.3.1
H 0.000 0.000 International_Tables_Vol_IV_Table_2.3.1
Cr 0.284 0.624 International_Tables_Vol_IV_Table_2.3.1
Mn 0.295 0.729 International_Tables_Vol_IV_Table_2.3.1
N 0.004 0.003 International_Tables_Vol_IV_Table_2.3.1
O 0.008 0.006 International_Tables_Vol_IV_Table_2.3.1

loop_
_geom_angle_atom_site_label_1
_geom_angle_atom_site_label_2
_geom_angle_atom_site_label_3
_geom_angle
C1 CR1 C2 83.1(1)
C1 CR1 C3 84.8(2)
C1 CR1 C4 91.8(1)
C1 CR1 C5 82.6(1)
C1 CR1 C6 103.5(1)
C1 CR1 C7 139.7(1)
C1 CR1 C9 124.2(1)
C2 CR1 C3 90.2(1)
C2 CR1 C4 107.2(1)
C2 CR1 C5 140.4(1)
C2 CR1 C6 170.8(1)
C2 CR1 C7 137.2(1)
C2 CR1 C9 92.8(1)
C3 CR1 C4 161.8(1)
C3 CR1 C5 124.8(1)
C3 CR1 C6 96.7(1)
C3 CR1 C7 92.5(1)
C3 CR1 C9 151.0(1)
C4 CR1 C5 37.0(1)
C4 CR1 C6 66.6(1)
C4 CR1 C7 78.5(1)
C4 CR1 C9 36.6(1)
C5 CR1 C6 36.7(1)
C5 CR1 C7 66.2(1)
C5 CR1 C9 66.0(1)
C6 CR1 C7 36.8(1)
C6 CR1 C9 78.2(1)
C7 CR1 C9 66.3(1)
N1 MN1 C16 85.79(9)
N1 MN1 C24 173.3(1)
N1 MN1 C25 96.7(1)
N1 MN1 C26 96.8(1)
C16 MN1 C24 87.8(1)
C16 MN1 C25 173.0(1)
C16 MN1 C26 95.9(1)
C24 MN1 C25 89.4(1)
C24 MN1 C26 85.9(2)
C25 MN1 C26 90.3(2)
CR1 C1 O1 178.4(3)
CR1 C2 O2 173.7(3)
CR1 C3 O3 175.4(3)
CR1 C4 C5 70.5(2)
CR1 C4 C9 71.0(2)
CR1 C4 C10 129.6(3)
C5 C4 C9 118.3(3)
C5 C4 C10 121.8(3)
C9 C4 C10 119.9(3)
CR1 C5 C4 72.6(2)
CR1 C5 C6 72.5(2)
C4 C5 C6 121.6(3)
CR1 C6 C5 70.8(2)
CR1 C6 C7 71.3(2)
C5 C6 C7 119.1(3)
CR1 C7 C6 71.9(2)
CR1 C7 C8 77.7(2)
CR1 C7 C11 117.6(2)
C6 C7 C8 121.9(3)
C6 C7 C11 120.3(2)
C8 C7 C11 117.5(2)
C7 C8 C9 114.4(2)
C7 C8 C16 124.3(2)
C9 C8 C16 121.2(2)
CR1 C9 C4 72.4(2)
CR1 C9 C8 78.1(2)
C4 C9 C8 123.2(3)
C7 C11 N1 120.9(2)
C7 C11 C12 160.8(2)
C7 C11 C13 158.2(2)
C7 C11 O4 119.7(2)
N1 C11 C12 39.9(2)
N1 C11 C13 79.7(2)
N1 C11 O4 119.2(3)
C12 C11 C13 40.1(1)
C12 C11 O4 79.3(2)
C13 C11 O4 39.5(2)
MN1 N1 C11 114.8(2)
MN1 N1 C12 138.3(2)
MN1 N1 O4 145.8(1)
C11 N1 C12 106.9(2)
C11 N1 O4 31.1(1)
C12 N1 O4 75.8(2)
C11 C12 N1 33.2(1)
C11 C12 C13 68.7(2)
C11 C12 C14 127.4(3)
C11 C12 C15 116.1(3)
N1 C12 C13 101.6(2)
N1 C12 C14 110.5(3)
N1 C12 C15 109.1(3)
C13 C12 C14 112.3(4)
C13 C12 C15 110.8(3)
C14 C12 C15 112.0(4)
C11 C13 C12 71.2(2)
C11 C13 O4 35.8(1)
C12 C13 O4 106.5(3)
C11 O4 N1 29.8(1)
C11 O4 C13 104.7(2)
N1 O4 C13 75.0(2)
MN1 C16 C8 84.9(2)
MN1 C16 O5 110.4(2)
MN1 C16 C18 116.4(2)
C8 C16 O5 111.4(2)
C8 C16 C18 120.2(2)
O5 C16 C18 111.0(2)
C16 O5 C17 114.5(2)
C16 C18 C19 124.6(3)
C16 C18 C23 118.1(3)
C19 C18 C23 117.1(3)
C18 C19 C20 121.1(3)
C19 C20 C21 120.3(3)
C20 C21 C22 119.7(3)
C21 C22 C23 119.9(3)
C18 C23 C22 121.8(3)
MN1 C24 O6 176.1(3)
MN1 C25 O7 172.4(3)
MN1 C26 O8 175.8(3)
C27 CR2 C28 83.0(2)
C27 CR2 C29 94.8(2)
C27 CR2 C30 162.1(1)
C27 CR2 C31 125.3(1)
C27 CR2 C32 95.7(1)
C27 CR2 C33 90.1(1)
C27 CR2 C35 148.5(1)
C28 CR2 C29 83.8(2)
C28 CR2 C30 94.8(1)
C28 CR2 C31 82.2(1)
C28 CR2 C32 100.0(1)
C28 CR2 C33 135.9(1)
C28 CR2 C35 128.4(1)
C29 CR2 C30 102.6(1)
C29 CR2 C31 135.0(2)
C29 CR2 C32 169.2(2)
C29 CR2 C33 140.2(1)
C29 CR2 C35 91.4(1)
C30 CR2 C31 37.1(1)
C30 CR2 C32 67.1(1)
C30 CR2 C33 79.1(1)
C30 CR2 C35 36.4(1)
C31 CR2 C32 37.1(1)
C31 CR2 C33 66.7(1)
C31 CR2 C35 65.7(1)
C32 CR2 C33 37.3(1)
C32 CR2 C35 78.3(1)
C33 CR2 C35 66.3(1)
N2 MN2 C42 84.6(1)
N2 MN2 C50 96.1(1)
N2 MN2 C51 175.2(1)
N2 MN2 C52 97.6(1)
C42 MN2 C50 94.2(1)
C42 MN2 C51 91.2(1)
C42 MN2 C52 171.1(1)
C50 MN2 C51 86.7(2)
C50 MN2 C52 94.1(2)
C51 MN2 C52 86.1(1)
CR2 C27 O9 174.7(3)
CR2 C28 O10 178.2(3)
CR2 C29 O11 174.8(4)
CR2 C30 C31 70.2(2)
CR2 C30 C35 72.1(2)
CR2 C30 C36 128.2(2)
C31 C30 C35 118.3(3)
C31 C30 C36 121.7(3)
C35 C30 C36 120.0(3)
CR2 C31 C30 72.7(2)
CR2 C31 C32 71.5(2)
C30 C31 C32 121.5(3)
CR2 C32 C31 71.5(2)
CR2 C32 C33 71.3(2)
C31 C32 C33 119.2(3)
CR2 C33 C32 71.4(2)
CR2 C33 C34 79.3(2)
CR2 C33 C37 116.8(2)
C32 C33 C34 121.9(3)
C32 C33 C37 121.1(3)
C34 C33 C37 116.8(2)
C33 C34 C35 114.2(2)
C33 C34 C42 123.9(2)
C35 C34 C42 121.8(2)
CR2 C35 C30 71.6(2)
CR2 C35 C34 77.9(2)
C30 C35 C34 123.1(3)
C33 C37 N2 120.8(2)
C33 C37 C38 159.9(2)
C33 C37 C39 159.4(2)
C33 C37 O12 120.5(2)
N2 C37 C38 39.1(2)
N2 C37 C39 78.7(2)
N2 C37 O12 118.6(3)
C38 C37 C39 40.0(2)
C38 C37 O12 79.5(2)
C39 C37 O12 40.0(2)
MN2 N2 C37 114.0(2)
MN2 N2 C38 137.1(2)
MN2 N2 O12 145.4(1)
C37 N2 C38 108.7(2)
C37 N2 O12 31.7(2)
C38 N2 O12 77.0(2)
C37 C38 N2 32.2(1)
C37 C38 C39 68.9(2)
C37 C38 C40 126.8(3)
C37 C38 C41 117.4(3)
N2 C38 C39 100.8(3)
N2 C38 C40 110.1(3)
N2 C38 C41 110.0(3)
C39 C38 C40 113.0(4)
C39 C38 C41 112.2(4)
C40 C38 C41 110.4(3)
C37 C39 C38 71.1(2)
C37 C39 O12 35.9(1)
C38 C39 O12 106.5(3)
C37 O12 N2 29.7(1)
C37 O12 C39 104.1(3)
N2 O12 C39 74.5(2)
MN2 C42 C34 82.3(2)
MN2 C42 O13 109.5(2)
MN2 C42 C44 118.4(2)
C34 C42 O13 112.8(2)
C34 C42 C44 119.8(2)
O13 C42 C44 111.2(2)
C42 O13 C43 114.5(2)
C42 C44 C45 123.8(3)
C42 C44 C49 118.7(3)
C45 C44 C49 117.3(3)
C44 C45 C46 120.5(4)
C45 C46 C47 120.8(4)
C46 C47 C48 118.4(4)
C47 C48 C49 121.3(4)
C44 C49 C48 121.4(4)
MN2 C50 O14 177.4(3)
MN2 C51 O15 175.2(3)
MN2 C52 O16 173.4(3)

loop_
_geom_bond_atom_site_label_1
_geom_bond_atom_site_label_2
_geom_bond_distance
CR1 C1 1.846(4)
CR1 C2 1.858(3)
CR1 C3 1.859(4)
CR1 C4 2.232(3)
CR1 C5 2.205(3)
CR1 C6 2.227(3)
CR1 C7 2.219(3)
CR1 C9 2.215(3)
MN1 N1 2.083(2)
MN1 C16 2.133(3)
MN1 C24 1.797(3)
MN1 C25 1.811(3)
MN1 C26 1.775(4)
C1 O1 1.147(4)
C2 O2 1.153(4)
C3 O3 1.142(4)
C4 C5 1.407(5)
C4 C9 1.397(4)
C4 C10 1.508(5)
C5 C6 1.397(5)
C6 C7 1.404(4)
C7 C8 1.450(4)
C7 C11 1.472(4)
C8 C9 1.433(4)
C8 C16 1.458(4)
C11 N1 1.278(4)
C11 C12 2.233(4)
C11 C13 2.198(5)
C11 O4 1.329(3)
N1 C12 1.497(4)
N1 O4 2.249(3)
C12 C13 1.519(5)
C12 C14 1.502(5)
C12 C15 1.525(6)
C13 O4 1.446(4)
C16 O5 1.427(3)
C16 C18 1.508(4)
O5 C17 1.423(4)
C18 C19 1.385(4)
C18 C23 1.404(4)
C19 C20 1.391(5)
C20 C21 1.368(5)
C21 C22 1.381(5)
C22 C23 1.368(5)
C24 O6 1.141(4)
C25 O7 1.154(4)
C26 O8 1.146(4)
CR2 C27 1.859(4)
CR2 C28 1.846(4)
CR2 C29 1.854(4)
CR2 C30 2.236(3)
CR2 C31 2.204(3)
CR2 C32 2.204(3)
CR2 C33 2.203(3)
CR2 C35 2.243(3)
MN2 N2 2.063(2)
MN2 C42 2.137(3)
MN2 C50 1.772(3)
MN2 C51 1.795(3)
MN2 C52 1.809(3)
C27 O9 1.148(4)
C28 O10 1.143(4)
C29 O11 1.146(4)
C30 C31 1.412(5)
C30 C35 1.398(4)
C30 C36 1.509(4)
C31 C32 1.401(4)
C32 C33 1.409(4)
C33 C34 1.447(4)
C33 C37 1.470(4)
C34 C35 1.447(4)
C34 C42 1.449(4)
C37 N2 1.268(4)
C37 C38 2.252(4)
C37 C39 2.220(5)
C37 O12 1.343(3)
N2 C38 1.498(4)
N2 O12 2.245(3)
C38 C39 1.529(6)
C38 C40 1.518(6)
C38 C41 1.512(5)
C39 O12 1.470(5)
C42 O13 1.437(3)
C42 C44 1.503(4)
O13 C43 1.431(4)
C44 C45 1.385(5)
C44 C49 1.393(4)
C45 C46 1.392(5)
C46 C47 1.376(7)
C47 C48 1.369(7)
C48 C49 1.364(6)
C50 O14 1.147(4)
C51 O15 1.142(4)
C52 O16 1.155(4)
